data_9004776
loop_
_publ_author_name
'Peterson, R. C.'

_publ_section_title
;
 The relatinship between Cu content and distortion in the atomic structure
 of melanterite from the Richmond mine, Iron Mountain, California
 Sample: n73
;
_journal_name_full 'The Canadian Mineralogist'
_journal_page_first 937
_journal_page_last 949
_journal_paper_doi 10.2113/gscanmin.41.4.937
_journal_volume 41
_journal_year 2003
_chemical_compound_source 'Richmond mine, Iron Mountain, California'
_chemical_formula_sum 'Cu0.48 Fe1.52 H28 O22 S2'
_chemical_name_mineral Melanterite
_space_group_IT_number 14
_symmetry_space_group_name_Hall '-P 2ybc'
_symmetry_space_group_name_H-M 'P 1 21/c 1'
_cell_angle_alpha 90
_cell_angle_beta 105.77
_cell_angle_gamma 90
_cell_formula_units_Z 2
_cell_length_a 14.079
_cell_length_b 6.505
_cell_length_c 10.947
_cell_volume 964.833
_database_code_amcsd 0005869
_exptl_crystal_density_diffrn 1.927
_cod_original_formula_sum 'Fe1.52 Cu.48 S2 O22 H28'
_cod_database_code 9004776

loop_
_space_group_symop_operation_xyz
x,y,z
x,1/2-y,1/2+z
-x,1/2+y,1/2-z
-x,-y,-z

loop_
_atom_site_label
_atom_site_fract_x
_atom_site_fract_y
_atom_site_fract_z
_atom_site_occupancy
_atom_site_U_iso_or_equiv
_atom_site_type_symbol
_atom_site_attached_hydrogens
Fe1 0.00000 0.00000 0.00000 1.00000 ? Fe 0
Fe2 0.50000 0.00000 0.50000 0.52000 ? Fe 0
Cu2 0.50000 0.00000 0.50000 0.48000 ? Cu 0
S 0.77250 -0.03220 0.32450 1.00000 0.02298 S 0
O1 0.79510 -0.03190 0.46460 1.00000 0.02771 O 0
O2 0.85910 0.03700 0.28650 1.00000 0.03697 O 0
O3 0.69040 0.10620 0.27300 1.00000 0.03480 O 0
O4 0.74450 -0.24200 0.27570 1.00000 0.03646 O 0
Wat5 -0.11050 -0.11000 0.07190 1.00000 0.05829 O 2
Wat6 0.09940 -0.04310 0.18380 1.00000 0.03726 O 2
Wat7 -0.02920 0.29740 0.06810 1.00000 0.03610 O 2
Wat8 0.51960 -0.04600 0.32360 1.00000 0.03382 O 2
Wat9 0.43060 0.27700 0.44190 1.00000 0.03603 O 2
Wat10 0.35020 -0.14800 0.43960 1.00000 0.03611 O 2
Wat11 0.36560 0.00900 0.11390 1.00000 0.03809 O 2

loop_
_cod_changelog_entry_id
_cod_changelog_entry_author
_cod_changelog_entry_date
_cod_changelog_entry_text
1
;cod-tools version 3.8.0
Id: cif_guess_AMCSD_atom_types 9574 2023-05-10 09:00:05Z saulius
;
2023-05-10T18:49:33+03:00
;Derived atom types and hydrogen counts
from atom names that follow the AMCSD naming convention
(Wat == water, O-H == hydroxyl).
;

loop_
_cod_related_entry_id
_cod_related_entry_database
_cod_related_entry_code
1 AMCSD 0005869
